data_7106399
loop_
_publ_author_name
'Fei Wang'
'Yan-Xi Tan'
'Hui Yang'
'Haixia Zhang'
'Yao Kang'
'Jian Zhang'

_publ_section_title
;
 A new approach towards tetrahedral imidazolate frameworks for high and
 selective CO2 uptake
;
_journal_name_full Chem.Commun.
_journal_page_first 5828
_journal_paper_doi 10.1039/c1cc10829h
_journal_volume 47
_journal_year 2011
_chemical_formula_moiety 'C14 H15 N7 O3 Zn'
_chemical_formula_sum 'C14 H15 N7 O3 Zn'
_chemical_formula_weight 394.70
_chemical_name_systematic
;
?
;
_space_group_IT_number 33
_symmetry_cell_setting orthorhombic
_symmetry_space_group_name_Hall 'P 2c -2n'
_symmetry_space_group_name_H-M 'P n a 21'
_atom_sites_solution_hydrogens geom
_atom_sites_solution_primary direct
_atom_sites_solution_secondary difmap
_audit_creation_method SHELXL-97
_cell_angle_alpha 90.00
_cell_angle_beta 90.00
_cell_angle_gamma 90.00
_cell_formula_units_Z 4
_cell_length_a 18.2006(9)
_cell_length_b 10.4443(7)
_cell_length_c 9.0541(6)
_cell_measurement_reflns_used 2406
_cell_measurement_temperature 293(2)
_cell_measurement_theta_max 28.2630
_cell_measurement_theta_min 2.5074
_cell_volume 1721.12(18)
_computing_cell_refinement
;
CrysAlisPro, Oxford Diffraction Ltd.,
Version 1.171.33.66 (release 28-04-2010 CrysAlis171 .NET)
(compiled Apr 28 2010,14:27:37)
;
_computing_data_collection
;
CrysAlisPro, Oxford Diffraction Ltd.,
Version 1.171.33.66 (release 28-04-2010 CrysAlis171 .NET)
(compiled Apr 28 2010,14:27:37)
;
_computing_data_reduction
;
CrysAlisPro, Oxford Diffraction Ltd.,
Version 1.171.33.66 (release 28-04-2010 CrysAlis171 .NET)
(compiled Apr 28 2010,14:27:37)
;
_computing_structure_refinement 'SHELXL-97 (Sheldrick, 1997)'
_computing_structure_solution 'SHELXS-97 (Sheldrick, 1990)'
_diffrn_ambient_temperature 293(2)
_diffrn_detector_area_resol_mean 16.2083
_diffrn_measured_fraction_theta_full 99.76
_diffrn_measured_fraction_theta_max 0.899
_diffrn_measurement_device_type 'Xcalibur, Eos'
_diffrn_measurement_method 'phi and omega scans'
_diffrn_radiation_monochromator graphite
_diffrn_radiation_source 'Enhance (Mo) X-ray Source'
_diffrn_radiation_type 'Mo K\a'
_diffrn_radiation_wavelength 0.7107
_diffrn_reflns_av_R_equivalents 0.0293
_diffrn_reflns_av_sigmaI/netI 0.0510
_diffrn_reflns_limit_h_max 11
_diffrn_reflns_limit_h_min -9
_diffrn_reflns_limit_k_max 13
_diffrn_reflns_limit_k_min -8
_diffrn_reflns_limit_l_max 23
_diffrn_reflns_limit_l_min -19
_diffrn_reflns_number 4362
_diffrn_reflns_theta_full 28.33
_diffrn_reflns_theta_max 28.2630
_diffrn_reflns_theta_min 2.5074
_exptl_absorpt_coefficient_mu 1.456
_exptl_absorpt_correction_T_max 0.7594
_exptl_absorpt_correction_T_min 0.7594
_exptl_absorpt_correction_type multi-scan
_exptl_absorpt_process_details
;
CrysAlisPro, Oxford Diffraction Ltd.,
Version 1.171.33.66 (release 28-04-2010 CrysAlis171 .NET)
(compiled Apr 28 2010,14:27:37)
Empirical absorption correction using spherical harmonics,
implemented in SCALE3 ABSPACK scaling algorithm.
;
_exptl_crystal_colour colorless
_exptl_crystal_density_diffrn 1.523
_exptl_crystal_density_method 'not measured'
_exptl_crystal_description block
_exptl_crystal_F_000 808
_exptl_crystal_size_max 0.20
_exptl_crystal_size_mid 0.20
_exptl_crystal_size_min 0.20
_refine_diff_density_max 0.337
_refine_diff_density_min -0.421
_refine_diff_density_rms 0.057
_refine_ls_abs_structure_details 'Flack H D (1983), Acta Cryst. A39, 876-881'
_refine_ls_abs_structure_Flack 0.045(16)
_refine_ls_extinction_method none
_refine_ls_goodness_of_fit_ref 0.994
_refine_ls_hydrogen_treatment refall
_refine_ls_matrix_type full
_refine_ls_number_parameters 226
_refine_ls_number_reflns 2803
_refine_ls_number_restraints 1
_refine_ls_restrained_S_all 0.994
_refine_ls_R_factor_all 0.0428
_refine_ls_R_factor_gt 0.0317
_refine_ls_shift/su_max 0.000
_refine_ls_shift/su_mean 0.000
_refine_ls_structure_factor_coef Fsqd
_refine_ls_weighting_details 'calc w=1/[\s^2^(Fo^2^)+(0.0360P)^2^+0.0000P] where P=(Fo^2^+2Fc^2^)/3'
_refine_ls_weighting_scheme calc
_refine_ls_wR_factor_gt 0.0691
_refine_ls_wR_factor_ref 0.0707
_reflns_number_gt 2207
_reflns_number_total 2803
_reflns_threshold_expression >2sigma(I)
_cod_data_source_file c1cc10829h.txt
_cod_data_source_block ZIF-A1
_cod_original_sg_symbol_H-M Pna2(1)
_cod_database_code 7106399

loop_
_symmetry_equiv_pos_as_xyz
'x, y, z'
'-x, -y, z+1/2'
'x+1/2, -y+1/2, z'
'-x+1/2, y+1/2, z+1/2'

loop_
_atom_site_label
_atom_site_type_symbol
_atom_site_fract_x
_atom_site_fract_y
_atom_site_fract_z
_atom_site_U_iso_or_equiv
_atom_site_adp_type
_atom_site_occupancy
_atom_site_symmetry_multiplicity
_atom_site_calc_flag
_atom_site_refinement_flags
_atom_site_disorder_assembly
_atom_site_disorder_group
Zn1 Zn 0.400306(16) -0.01884(3) -0.13211(8) 0.03023(11) Uani 1 1 d . . .
C5 C 0.5012(3) 0.0241(4) -0.3733(7) 0.0355(11) Uani 1 1 d . . .
H5A H 0.5298 -0.0384 -0.3278 0.043 Uiso 1 1 calc R . .
N1 N 0.51899(15) 0.0740(3) -0.5050(4) 0.0352(8) Uani 1 1 d . . .
N4 N 0.45776(17) 0.2366(3) -0.6532(5) 0.0453(9) Uani 1 1 d . . .
C4 C 0.3990(2) 0.3106(4) -0.6469(8) 0.0532(12) Uani 1 1 d . . .
H4B H 0.3921 0.3645 -0.7274 0.064 Uiso 1 1 calc R . .
N2 N 0.43990(15) 0.0699(3) -0.3117(3) 0.0334(7) Uani 1 1 d . . .
C3 C 0.3539(2) 0.2429(4) -0.4215(5) 0.0400(10) Uani 1 1 d . . .
N3 N 0.34835(18) 0.3186(3) -0.5411(4) 0.0500(9) Uani 1 1 d . . .
C2 C 0.41569(18) 0.1587(4) -0.4143(4) 0.0334(9) Uani 1 1 d . . .
C1 C 0.46365(17) 0.1618(4) -0.5310(5) 0.0313(9) Uani 1 1 d . . .
N5 N 0.30240(17) 0.2505(4) -0.3169(4) 0.0561(10) Uani 1 1 d . . .
H5B H 0.2664 0.3032 -0.3266 0.067 Uiso 1 1 calc R . .
H5C H 0.3052 0.2026 -0.2398 0.067 Uiso 1 1 calc R . .
O2 O 0.33716(14) 0.1063(3) -0.0379(3) 0.0466(7) Uani 1 1 d . . .
N6 N 0.16366(15) 0.3429(3) 0.2798(4) 0.0368(8) Uani 1 1 d . . .
O1 O 0.31265(15) -0.0402(3) 0.1333(4) 0.0522(8) Uani 1 1 d . . .
C6 C 0.3044(2) 0.0657(4) 0.0796(5) 0.0382(10) Uani 1 1 d . . .
C11 C 0.2569(2) 0.2892(4) 0.1072(5) 0.0448(11) Uani 1 1 d . . .
H11A H 0.2891 0.3155 0.0334 0.054 Uiso 1 1 calc R . .
C7 C 0.2541(2) 0.1626(4) 0.1505(5) 0.0364(9) Uani 1 1 d . . .
C10 C 0.2111(2) 0.3760(4) 0.1758(5) 0.0483(11) Uani 1 1 d . . .
H10A H 0.2136 0.4615 0.1477 0.058 Uiso 1 1 calc R . .
C9 C 0.1615(2) 0.2202(4) 0.3223(5) 0.0482(12) Uani 1 1 d . . .
H9A H 0.1288 0.1964 0.3961 0.058 Uiso 1 1 calc R . .
C8 C 0.2063(2) 0.1273(4) 0.2604(5) 0.0481(11) Uani 1 1 d . . .
H8A H 0.2041 0.0429 0.2927 0.058 Uiso 1 1 calc R . .
N7 N -0.0252(3) -0.1422(4) 0.3551(7) 0.0772(12) Uani 1 1 d . . .
O3 O 0.0825(3) -0.0644(6) 0.4370(8) 0.134(2) Uani 1 1 d . . .
C12 C 0.0320(5) -0.0778(8) 0.3341(13) 0.143(4) Uani 1 1 d . . .
H12A H 0.0390 -0.0383 0.2431 0.171 Uiso 1 1 calc R . .
C14 C -0.0423(6) -0.2074(9) 0.4841(11) 0.167(4) Uani 1 1 d . . .
H14A H -0.0042 -0.1939 0.5556 0.250 Uiso 1 1 calc R . .
H14B H -0.0466 -0.2972 0.4634 0.250 Uiso 1 1 calc R . .
H14C H -0.0881 -0.1761 0.5226 0.250 Uiso 1 1 calc R . .
C13 C -0.0772(6) -0.1483(8) 0.2398(11) 0.157(4) Uani 1 1 d . . .
H13A H -0.0600 -0.0989 0.1573 0.236 Uiso 1 1 calc R . .
H13B H -0.1232 -0.1142 0.2735 0.236 Uiso 1 1 calc R . .
H13C H -0.0837 -0.2358 0.2101 0.236 Uiso 1 1 calc R . .

loop_
_atom_site_aniso_label
_atom_site_aniso_U_11
_atom_site_aniso_U_22
_atom_site_aniso_U_33
_atom_site_aniso_U_23
_atom_site_aniso_U_13
_atom_site_aniso_U_12
Zn1 0.02338(14) 0.0427(2) 0.02456(19) -0.0051(4) -0.0003(3) 0.00135(16)
C5 0.0285(13) 0.053(3) 0.025(2) 0.004(2) 0.0017(14) 0.003(2)
N1 0.0303(15) 0.0462(19) 0.029(2) 0.0052(16) 0.0028(15) 0.0013(14)
N4 0.0447(16) 0.0475(18) 0.044(3) 0.009(2) -0.0010(19) 0.0045(14)
C4 0.055(2) 0.056(2) 0.049(4) 0.015(3) -0.002(3) 0.004(2)
N2 0.0287(15) 0.0433(18) 0.0283(19) 0.0017(16) 0.0019(14) 0.0037(14)
C3 0.0342(18) 0.044(2) 0.041(3) -0.008(2) -0.003(2) 0.0063(17)
N3 0.0459(18) 0.056(2) 0.048(2) 0.011(2) -0.0033(19) 0.0142(16)
C2 0.0312(19) 0.040(2) 0.029(2) -0.0028(18) -0.0022(16) 0.0012(15)
C1 0.0246(16) 0.037(2) 0.032(2) 0.0009(18) -0.0005(16) -0.0006(16)
N5 0.0420(18) 0.078(3) 0.048(2) 0.011(2) 0.0052(19) 0.0291(19)
O2 0.0467(15) 0.0511(18) 0.0418(19) -0.0036(14) 0.0189(15) 0.0139(14)
N6 0.0289(14) 0.047(2) 0.035(2) -0.0029(16) 0.0084(15) 0.0042(14)
O1 0.0420(15) 0.0473(18) 0.067(2) 0.0028(17) 0.0149(15) 0.0051(14)
C6 0.0307(19) 0.046(2) 0.038(3) -0.009(2) 0.0045(19) -0.0002(18)
C11 0.043(2) 0.052(3) 0.039(3) 0.000(2) 0.016(2) 0.001(2)
C7 0.0296(18) 0.043(2) 0.036(3) -0.003(2) 0.0055(17) 0.0038(16)
C10 0.046(2) 0.045(2) 0.053(3) 0.006(2) 0.015(2) 0.005(2)
C9 0.048(2) 0.052(3) 0.045(3) 0.001(2) 0.0209(19) -0.0013(19)
C8 0.050(2) 0.038(2) 0.056(3) 0.003(2) 0.015(2) 0.0026(19)
N7 0.099(3) 0.076(3) 0.057(3) -0.009(3) 0.008(4) 0.007(2)
O3 0.105(4) 0.132(4) 0.166(7) 0.000(4) 0.013(4) -0.009(4)
C12 0.132(7) 0.113(6) 0.182(14) 0.002(7) 0.087(8) 0.004(6)
C14 0.239(11) 0.173(9) 0.088(7) 0.058(7) 0.004(8) -0.031(8)
C13 0.222(10) 0.114(7) 0.136(9) -0.049(7) -0.054(8) 0.042(7)

loop_
_atom_type_symbol
_atom_type_description
_atom_type_scat_dispersion_real
_atom_type_scat_dispersion_imag
_atom_type_scat_source
C C 0.0033 0.0016 'International Tables Vol C Tables 4.2.6.8 and 6.1.1.4'
H H 0.0000 0.0000 'International Tables Vol C Tables 4.2.6.8 and 6.1.1.4'
N N 0.0061 0.0033 'International Tables Vol C Tables 4.2.6.8 and 6.1.1.4'
O O 0.0106 0.0060 'International Tables Vol C Tables 4.2.6.8 and 6.1.1.4'
Zn Zn 0.2839 1.4301 'International Tables Vol C Tables 4.2.6.8 and 6.1.1.4'

loop_
_geom_angle_atom_site_label_1
_geom_angle_atom_site_label_2
_geom_angle_atom_site_label_3
_geom_angle
_geom_angle_site_symmetry_1
_geom_angle_site_symmetry_3
_geom_angle_publ_flag
O2 Zn1 N1 112.69(14) . 2_655 ?
O2 Zn1 N2 104.96(12) . . ?
N1 Zn1 N2 110.12(12) 2_655 . ?
O2 Zn1 N6 108.32(11) . 4_544 ?
N1 Zn1 N6 117.07(13) 2_655 4_544 ?
N2 Zn1 N6 102.56(13) . 4_544 ?
N1 C5 N2 115.6(5) . . ?
N1 C5 H5A 122.2 . . ?
N2 C5 H5A 122.2 . . ?
C5 N1 C1 103.5(3) . . ?
C5 N1 Zn1 126.2(3) . 2_654 ?
C1 N1 Zn1 130.0(3) . 2_654 ?
C4 N4 C1 111.4(4) . . ?
N3 C4 N4 128.9(5) . . ?
N3 C4 H4B 115.5 . . ?
N4 C4 H4B 115.5 . . ?
C5 N2 C2 103.0(4) . . ?
C5 N2 Zn1 118.2(3) . . ?
C2 N2 Zn1 137.7(2) . . ?
N3 C3 N5 118.9(4) . . ?
N3 C3 C2 117.2(4) . . ?
N5 C3 C2 123.8(4) . . ?
C4 N3 C3 119.3(4) . . ?
C1 C2 N2 109.3(3) . . ?
C1 C2 C3 116.9(4) . . ?
N2 C2 C3 133.9(4) . . ?
N4 C1 C2 126.2(3) . . ?
N4 C1 N1 125.3(3) . . ?
C2 C1 N1 108.5(3) . . ?
C3 N5 H5B 120.0 . . ?
C3 N5 H5C 120.0 . . ?
H5B N5 H5C 120.0 . . ?
C6 O2 Zn1 114.5(3) . . ?
C10 N6 C9 118.3(3) . . ?
C10 N6 Zn1 118.0(3) . 4 ?
C9 N6 Zn1 123.7(3) . 4 ?
O1 C6 O2 124.8(4) . . ?
O1 C6 C7 121.0(4) . . ?
O2 C6 C7 114.3(4) . . ?
C10 C11 C7 118.6(4) . . ?
C10 C11 H11A 120.7 . . ?
C7 C11 H11A 120.7 . . ?
C8 C7 C11 119.1(3) . . ?
C8 C7 C6 120.9(4) . . ?
C11 C7 C6 119.9(3) . . ?
N6 C10 C11 122.9(4) . . ?
N6 C10 H10A 118.6 . . ?
C11 C10 H10A 118.6 . . ?
N6 C9 C8 122.5(4) . . ?
N6 C9 H9A 118.7 . . ?
C8 C9 H9A 118.7 . . ?
C7 C8 C9 118.5(4) . . ?
C7 C8 H8A 120.7 . . ?
C9 C8 H8A 120.7 . . ?
C12 N7 C14 125.3(9) . . ?
C12 N7 C13 117.9(9) . . ?
C14 N7 C13 116.8(6) . . ?
N7 C12 O3 121.9(10) . . ?
N7 C12 H12A 119.0 . . ?
O3 C12 H12A 119.0 . . ?
N7 C14 H14A 109.5 . . ?
N7 C14 H14B 109.5 . . ?
H14A C14 H14B 109.5 . . ?
N7 C14 H14C 109.5 . . ?
H14A C14 H14C 109.5 . . ?
H14B C14 H14C 109.5 . . ?
N7 C13 H13A 109.5 . . ?
N7 C13 H13B 109.5 . . ?
H13A C13 H13B 109.5 . . ?
N7 C13 H13C 109.5 . . ?
H13A C13 H13C 109.5 . . ?
H13B C13 H13C 109.5 . . ?

loop_
_geom_bond_atom_site_label_1
_geom_bond_atom_site_label_2
_geom_bond_distance
_geom_bond_site_symmetry_2
_geom_bond_publ_flag
Zn1 O2 1.938(3) . ?
Zn1 N1 1.953(3) 2_655 ?
Zn1 N2 2.006(3) . ?
Zn1 N6 2.019(3) 4_544 ?
C5 N1 1.341(7) . ?
C5 N2 1.337(6) . ?
C5 H5A 0.9300 . ?
N1 C1 1.382(4) . ?
N1 Zn1 1.953(3) 2_654 ?
N4 C4 1.320(5) . ?
N4 C1 1.359(5) . ?
C4 N3 1.332(7) . ?
C4 H4B 0.9300 . ?
N2 C2 1.385(5) . ?
C3 N3 1.345(5) . ?
C3 N5 1.335(5) . ?
C3 C2 1.429(5) . ?
C2 C1 1.370(5) . ?
N5 H5B 0.8600 . ?
N5 H5C 0.8600 . ?
O2 C6 1.292(5) . ?
N6 C10 1.324(5) . ?
N6 C9 1.338(5) . ?
N6 Zn1 2.019(3) 4 ?
O1 C6 1.218(5) . ?
C6 C7 1.508(5) . ?
C11 C10 1.380(6) . ?
C11 C7 1.380(5) . ?
C11 H11A 0.9300 . ?
C7 C8 1.372(6) . ?
C10 H10A 0.9300 . ?
C9 C8 1.386(5) . ?
C9 H9A 0.9300 . ?
C8 H8A 0.9300 . ?
N7 C12 1.254(8) . ?
N7 C14 1.387(9) . ?
N7 C13 1.411(9) . ?
O3 C12 1.316(12) . ?
C12 H12A 0.9300 . ?
C14 H14A 0.9600 . ?
C14 H14B 0.9600 . ?
C14 H14C 0.9600 . ?
C13 H13A 0.9600 . ?
C13 H13B 0.9600 . ?
C13 H13C 0.9600 . ?
